data_1511446
loop_
_publ_author_name
'Corbett, J.D.'
'Zhang, J.'

_publ_section_title
;
 Synthesis and Structure of Ba2 Zr6 Cl17 B, The Missing Link in Cluster
 Stoichiometries and Structures
;
_journal_name_full 'Journal of the Less-Common Metals'
_journal_page_first 49
_journal_page_last 58
_journal_paper_doi 10.1016/0022-5088(89)90406-2
_journal_volume 156
_journal_year 1989
_chemical_formula_sum 'B Ba2 Cl17 Zr6'
_chemical_name_systematic 'Ba2 Zr6 Cl17 B'
_space_group_IT_number 87
_symmetry_space_group_name_Hall '-I 4'
_symmetry_space_group_name_H-M 'I 4/m'
_cell_angle_alpha 90
_cell_angle_beta 90
_cell_angle_gamma 90
_cell_formula_units_Z 2
_cell_length_a 11.4735
_cell_length_b 11.4735
_cell_length_c 9.8812
_cell_volume 1300.773
_citation_journal_id_ASTM JCOMAH
_cod_data_source_file boron0-1_70.cif
_cod_data_source_block B1Ba2Cl17Zr6
_cod_original_formula_sum 'B1 Ba2 Cl17 Zr6'
_cod_database_code 1511446

loop_
_symmetry_equiv_pos_as_xyz
x,y,z
-y,x,z
-x,-y,z
y,-x,z
-x,-y,-z
y,-x,-z
x,y,-z
-y,x,-z
x+1/2,y+1/2,z+1/2
-y+1/2,x+1/2,z+1/2
-x+1/2,-y+1/2,z+1/2
y+1/2,-x+1/2,z+1/2
-x+1/2,-y+1/2,-z+1/2
y+1/2,-x+1/2,-z+1/2
x+1/2,y+1/2,-z+1/2
-y+1/2,x+1/2,-z+1/2

loop_
_atom_site_label
_atom_site_type_symbol
_atom_site_fract_x
_atom_site_fract_y
_atom_site_fract_z
_atom_site_occupancy
_atom_site_U_iso_or_equiv
Zr1 Zr+2 0.07181 0.18658 0 1 0.0
Ba1 Ba+2 0 0.5 0.25 1 0.0
Cl1 Cl-1 0.42077 0.29165 0.24444 1 0.0
Zr2 Zr+2 0 0 0.23442 1 0.0
Cl4 Cl-1 0 0 0.5 1 0.0
Cl2 Cl-1 0.28625 0.12703 0 1 0.0
Cl3 Cl-1 0.14036 0.40773 0 1 0.0
B1 B-3 0 0 0 1 0.0
